data_7056103
loop_
_publ_author_name
'Wu, Dong-En'
'Wang, Man-Ning'
'Luo, Yang-Hui'
'Zhang, Yawen'
'Ma, Yu-Heng'
'Sun, Baiwang'

_publ_section_title
;
 Tuning the structures and photophysical properties of
 9,10-distyrylanthrance (DSA) via fluorine substitution
;
_journal_name_full 'New J. Chem.'
_journal_paper_doi 10.1039/C6NJ03884K
_journal_year 2017
_chemical_formula_moiety 'C30 H22'
_chemical_formula_sum 'C30 H22'
_chemical_formula_weight 382.48
_chemical_name_systematic
; 
 ? 
;
_space_group_IT_number 14
_symmetry_cell_setting monoclinic
_symmetry_space_group_name_Hall '-P 2yn'
_symmetry_space_group_name_H-M 'P 1 21/n 1'
_atom_sites_solution_hydrogens geom
_atom_sites_solution_primary direct
_atom_sites_solution_secondary difmap
_audit_block_doi 10.5517/cc1jdhs6
_audit_creation_method SHELXL-97
_audit_update_record
;
2015-09-21 deposited with the CCDC.
2017-04-18 downloaded from the CCDC.
;
_cell_angle_alpha 90.00
_cell_angle_beta 90.70(3)
_cell_angle_gamma 90.00
_cell_formula_units_Z 2
_cell_length_a 5.2605(11)
_cell_length_b 9.4604(19)
_cell_length_c 20.691(4)
_cell_measurement_reflns_used 25
_cell_measurement_temperature 293(2)
_cell_measurement_theta_max 12
_cell_measurement_theta_min 9
_cell_volume 1029.6(4)
_computing_structure_refinement 'SHELXL-97 (Sheldrick, 1997)'
_computing_structure_solution 'SHELXS-97 (Sheldrick, 1990)'
_diffrn_ambient_temperature 293(2)
_diffrn_measured_fraction_theta_full 0.974
_diffrn_measured_fraction_theta_max 0.974
_diffrn_measurement_device_type 'Nonius CAD4'
_diffrn_measurement_method \w/2\q
_diffrn_radiation_monochromator graphite
_diffrn_radiation_source 'fine-focus sealed tube'
_diffrn_radiation_type MoK\a
_diffrn_radiation_wavelength 0.71073
_diffrn_reflns_av_R_equivalents 0.0650
_diffrn_reflns_av_sigmaI/netI 0.1240
_diffrn_reflns_limit_h_max 6
_diffrn_reflns_limit_h_min 0
_diffrn_reflns_limit_k_max 11
_diffrn_reflns_limit_k_min 0
_diffrn_reflns_limit_l_max 24
_diffrn_reflns_limit_l_min -24
_diffrn_reflns_number 2050
_diffrn_reflns_theta_full 25.37
_diffrn_reflns_theta_max 25.37
_diffrn_reflns_theta_min 1.97
_diffrn_standards_decay_% 1
_diffrn_standards_interval_count 200
_diffrn_standards_interval_time 2h
_diffrn_standards_number 3
_exptl_absorpt_coefficient_mu 0.070
_exptl_absorpt_correction_T_max 0.9931
_exptl_absorpt_correction_T_min 0.9794
_exptl_absorpt_correction_type psi-scan
_exptl_crystal_colour yellow
_exptl_crystal_density_diffrn 1.234
_exptl_crystal_density_method 'not measured'
_exptl_crystal_description needle
_exptl_crystal_F_000 404
_exptl_crystal_size_max 0.30
_exptl_crystal_size_mid 0.20
_exptl_crystal_size_min 0.10
_refine_diff_density_max 0.201
_refine_diff_density_min -0.152
_refine_diff_density_rms 0.044
_refine_ls_extinction_method none
_refine_ls_goodness_of_fit_ref 1.003
_refine_ls_hydrogen_treatment constr
_refine_ls_matrix_type full
_refine_ls_number_parameters 136
_refine_ls_number_reflns 1845
_refine_ls_number_restraints 0
_refine_ls_restrained_S_all 1.003
_refine_ls_R_factor_all 0.1681
_refine_ls_R_factor_gt 0.0846
_refine_ls_shift/su_max 0.000
_refine_ls_shift/su_mean 0.000
_refine_ls_structure_factor_coef Fsqd
_refine_ls_weighting_details 'calc w=1/[\s^2^(Fo^2^)+(0.0700P)^2^+0.0000P] where P=(Fo^2^+2Fc^2^)/3'
_refine_ls_weighting_scheme calc
_refine_ls_wR_factor_gt 0.1640
_refine_ls_wR_factor_ref 0.1940
_reflns_number_gt 883
_reflns_number_total 1845
_reflns_threshold_expression >2sigma(I)
_cod_data_source_file c6nj03884k2.cif
_cod_data_source_block q
_cod_depositor_comments
;
The following automatic conversions were performed:

'_symmetry_cell_setting' value 'Monoclinic' changed to 'monoclinic'
according to
/home/data/users/saulius/crontab/automatic-downloads/rss-feeds/RSC/lib/dictionaries/cif_core.dic
dictionary named 'cif_core.dic' version 2.4.2 from 2011-04-26.

Automatic conversion script
Id: cif_fix_values 4973 2017-02-22 13:04:09Z antanas 
;
_cod_original_cell_volume 1029.7(4)
_cod_original_sg_symbol_H-M P21/N
_cod_database_code 7056103

loop_
_symmetry_equiv_pos_as_xyz
'x, y, z'
'-x+1/2, y+1/2, -z+1/2'
'-x, -y, -z'
'x-1/2, -y-1/2, z-1/2'

loop_
_atom_site_label
_atom_site_type_symbol
_atom_site_fract_x
_atom_site_fract_y
_atom_site_fract_z
_atom_site_U_iso_or_equiv
_atom_site_adp_type
_atom_site_occupancy
_atom_site_symmetry_multiplicity
_atom_site_calc_flag
_atom_site_refinement_flags
C1 C 1.1575(8) 0.3981(4) 0.65043(18) 0.0566(11) Uani 1 1 d .
H1A H 1.1989 0.3930 0.6069 0.068 Uiso 1 1 calc R
C2 C 1.2969(8) 0.4829(5) 0.6899(2) 0.0719(13) Uani 1 1 d .
H2A H 1.4275 0.5375 0.6732 0.086 Uiso 1 1 calc R
C3 C 1.2441(10) 0.4882(5) 0.7556(2) 0.0740(14) Uani 1 1 d .
H3A H 1.3414 0.5447 0.7831 0.089 Uiso 1 1 calc R
C4 C 1.0516(10) 0.4111(5) 0.7790(2) 0.0757(14) Uani 1 1 d .
H4A H 1.0160 0.4146 0.8229 0.091 Uiso 1 1 calc R
C5 C 0.9061(8) 0.3268(4) 0.73869(18) 0.0607(12) Uani 1 1 d .
H5A H 0.7731 0.2745 0.7557 0.073 Uiso 1 1 calc R
C6 C 0.9557(7) 0.3187(4) 0.67260(17) 0.0498(10) Uani 1 1 d .
C7 C 0.7981(8) 0.2252(4) 0.63124(18) 0.0611(12) Uani 1 1 d .
H7A H 0.6618 0.1818 0.6515 0.073 Uiso 1 1 calc R
C8 C 0.8243(7) 0.1961(4) 0.57133(17) 0.0538(11) Uani 1 1 d .
H8A H 0.9542 0.2413 0.5493 0.065 Uiso 1 1 calc R
C9 C 0.6627(7) 0.0957(4) 0.53472(16) 0.0475(10) Uani 1 1 d .
C10 C 0.4757(7) 0.1470(4) 0.49085(17) 0.0488(10) Uani 1 1 d .
C11 C 0.3092(7) 0.0500(4) 0.45667(16) 0.0484(10) Uani 1 1 d .
C12 C 0.1188(8) 0.1091(4) 0.41555(17) 0.0573(11) Uani 1 1 d .
H12A H 0.0060 0.0484 0.3945 0.069 Uiso 1 1 calc R
C13 C 0.0946(9) 0.2507(5) 0.40567(19) 0.0646(12) Uani 1 1 d .
H13A H -0.0316 0.2852 0.3780 0.077 Uiso 1 1 calc R
C14 C 0.2611(8) 0.3443(5) 0.43741(18) 0.0619(12) Uani 1 1 d .
H14A H 0.2458 0.4410 0.4303 0.074 Uiso 1 1 calc R
C15 C 0.4439(8) 0.2953(4) 0.47827(19) 0.0586(11) Uani 1 1 d .
H15A H 0.5519 0.3595 0.4988 0.070 Uiso 1 1 calc R

loop_
_atom_site_aniso_label
_atom_site_aniso_U_11
_atom_site_aniso_U_22
_atom_site_aniso_U_33
_atom_site_aniso_U_23
_atom_site_aniso_U_13
_atom_site_aniso_U_12
C1 0.061(3) 0.062(2) 0.046(2) 0.000(2) -0.007(2) -0.010(2)
C2 0.068(3) 0.082(3) 0.066(3) 0.005(3) -0.006(2) -0.026(3)
C3 0.083(3) 0.074(3) 0.065(3) -0.010(3) -0.020(3) -0.014(3)
C4 0.100(4) 0.073(3) 0.054(2) -0.018(2) -0.002(3) -0.016(3)
C5 0.070(3) 0.061(3) 0.051(2) -0.007(2) 0.006(2) -0.002(2)
C6 0.052(2) 0.046(2) 0.051(2) -0.0038(19) -0.002(2) 0.002(2)
C7 0.074(3) 0.064(3) 0.045(2) 0.002(2) 0.000(2) -0.013(3)
C8 0.058(3) 0.061(3) 0.042(2) -0.0015(19) -0.0054(19) -0.010(2)
C9 0.049(2) 0.054(2) 0.0397(19) -0.012(2) 0.0001(17) -0.004(2)
C10 0.050(2) 0.055(3) 0.041(2) -0.0035(19) 0.0020(19) -0.005(2)
C11 0.053(2) 0.056(3) 0.037(2) -0.0027(18) 0.0000(18) 0.005(2)
C12 0.060(3) 0.067(3) 0.044(2) -0.002(2) -0.004(2) 0.009(2)
C13 0.075(3) 0.071(3) 0.048(2) 0.007(2) -0.009(2) 0.010(3)
C14 0.071(3) 0.055(3) 0.059(3) 0.004(2) -0.001(2) 0.005(2)
C15 0.065(3) 0.053(3) 0.058(2) -0.003(2) -0.006(2) -0.006(2)

loop_
_atom_type_symbol
_atom_type_description
_atom_type_scat_dispersion_real
_atom_type_scat_dispersion_imag
_atom_type_scat_source
C C 0.0033 0.0016 'International Tables Vol C Tables 4.2.6.8 and 6.1.1.4'
H H 0.0000 0.0000 'International Tables Vol C Tables 4.2.6.8 and 6.1.1.4'

loop_
_citation_id
_citation_doi
_citation_year
1 10.1039/C5CE01465D 2015

loop_
_geom_angle_atom_site_label_1
_geom_angle_atom_site_label_2
_geom_angle_atom_site_label_3
_geom_angle
_geom_angle_site_symmetry_1
C2 C1 C6 122.2(4) .
C2 C1 H1A 118.9 .
C6 C1 H1A 118.9 .
C1 C2 C3 119.8(4) .
C1 C2 H2A 120.1 .
C3 C2 H2A 120.1 .
C4 C3 C2 119.5(4) .
C4 C3 H3A 120.2 .
C2 C3 H3A 120.2 .
C3 C4 C5 120.8(4) .
C3 C4 H4A 119.6 .
C5 C4 H4A 119.6 .
C4 C5 C6 121.0(4) .
C4 C5 H5A 119.5 .
C6 C5 H5A 119.5 .
C1 C6 C5 116.6(4) .
C1 C6 C7 124.1(3) .
C5 C6 C7 119.3(4) .
C8 C7 C6 128.6(4) .
C8 C7 H7A 115.7 .
C6 C7 H7A 115.7 .
C7 C8 C9 124.5(4) .
C7 C8 H8A 117.7 .
C9 C8 H8A 117.7 .
C11 C9 C10 119.4(3) 3_656
C11 C9 C8 120.6(3) 3_656
C10 C9 C8 120.0(4) .
C9 C10 C15 122.0(4) .
C9 C10 C11 120.5(3) .
C15 C10 C11 117.6(3) .
C9 C11 C12 122.5(4) 3_656
C9 C11 C10 120.1(3) 3_656
C12 C11 C10 117.5(3) .
C13 C12 C11 122.8(4) .
C13 C12 H12A 118.6 .
C11 C12 H12A 118.6 .
C12 C13 C14 119.6(4) .
C12 C13 H13A 120.2 .
C14 C13 H13A 120.2 .
C15 C14 C13 120.7(4) .
C15 C14 H14A 119.7 .
C13 C14 H14A 119.7 .
C14 C15 C10 121.8(4) .
C14 C15 H15A 119.1 .
C10 C15 H15A 119.1 .

loop_
_geom_bond_atom_site_label_1
_geom_bond_atom_site_label_2
_geom_bond_distance
_geom_bond_site_symmetry_2
C1 C2 1.354(5) .
C1 C6 1.383(5) .
C1 H1A 0.9300 .
C2 C3 1.392(5) .
C2 H2A 0.9300 .
C3 C4 1.343(6) .
C3 H3A 0.9300 .
C4 C5 1.380(5) .
C4 H4A 0.9300 .
C5 C6 1.397(5) .
C5 H5A 0.9300 .
C6 C7 1.478(5) .
C7 C8 1.279(5) .
C7 H7A 0.9300 .
C8 C9 1.477(5) .
C8 H8A 0.9300 .
C9 C11 1.398(5) 3_656
C9 C10 1.416(5) .
C10 C15 1.436(5) .
C10 C11 1.447(5) .
C11 C9 1.398(5) 3_656
C11 C12 1.421(5) .
C12 C13 1.361(5) .
C12 H12A 0.9300 .
C13 C14 1.404(5) .
C13 H13A 0.9300 .
C14 C15 1.354(5) .
C14 H14A 0.9300 .
C15 H15A 0.9300 .

loop_
_geom_torsion_atom_site_label_1
_geom_torsion_atom_site_label_2
_geom_torsion_atom_site_label_3
_geom_torsion_atom_site_label_4
_geom_torsion
_geom_torsion_site_symmetry_1
_geom_torsion_site_symmetry_4
C6 C1 C2 C3 2.3(6) . .
C1 C2 C3 C4 -1.4(7) . .
C2 C3 C4 C5 0.1(7) . .
C3 C4 C5 C6 0.3(7) . .
C2 C1 C6 C5 -1.9(6) . .
C2 C1 C6 C7 179.8(4) . .
C4 C5 C6 C1 0.5(6) . .
C4 C5 C6 C7 179.0(4) . .
C1 C6 C7 C8 3.6(7) . .
C5 C6 C7 C8 -174.7(4) . .
C6 C7 C8 C9 177.1(4) . .
C7 C8 C9 C11 -74.7(5) . 3_656
C7 C8 C9 C10 104.8(5) . .
C11 C9 C10 C15 -177.8(3) 3_656 .
C8 C9 C10 C15 2.8(5) . .
C11 C9 C10 C11 2.0(6) 3_656 .
C8 C9 C10 C11 -177.5(3) . .
C9 C10 C11 C9 -2.0(6) . 3_656
C15 C10 C11 C9 177.8(3) . 3_656
C9 C10 C11 C12 177.3(3) . .
C15 C10 C11 C12 -2.9(5) . .
C9 C11 C12 C13 -178.3(4) 3_656 .
C10 C11 C12 C13 2.4(6) . .
C11 C12 C13 C14 -0.6(6) . .
C12 C13 C14 C15 -0.7(6) . .
C13 C14 C15 C10 0.1(6) . .
C9 C10 C15 C14 -178.5(4) . .
C11 C10 C15 C14 1.8(6) . .
